data_4115981
loop_
_publ_author_name
'Jodi D. Niemoth-Anderson'
'Kerry A. (Fusie) Clark'
'T. Adrian George'
'Charles R. Ross'

_publ_contact_author_address
;
Department of Chemistry
University of Nebraska-Lincoln, Lincoln, NE 68588-0304
;
_publ_contact_author_email tageorge@unlserve.unl.edu
_publ_contact_author_name 'George, T. Adrian'
_publ_contact_author_phone 1(402)4723513
_publ_section_title
;
 Five-Coordinate Diamagnetic Iron(IV) Complexes With A Trigonal Planar
 Arrangement of Thiolate Ligand Atoms: Synthesis and Crystal Structure of
 [FeX(PS3)] (X = Cl, Br or I; PS3H3= [P(C'''6H3-3-Me3Si-2-SH)3])
;
_journal_name_full 'Journal of the American Chemical Society'
_journal_page_first 3977
_journal_page_last 3978
_journal_paper_doi 10.1021/ja993988+
_journal_volume 122
_journal_year 2000
_chemical_compound_source Synthesis
_chemical_formula_moiety 'Fe P S3 Si3 Cl C27 H36 '
_chemical_formula_structural 'Fe P S3 Si3 Cl C27 H36 . C6 H6'
_chemical_formula_sum 'C27 H36 Cl Fe P S3 Si3'
_chemical_formula_weight 663.28
_chemical_melting_point 476(2)
_chemical_name_common
; 
Chloro[tris(2-thio-3-trimethylsilylphenyl-kS)phosphine-kP]iron
;
_chemical_name_systematic
; 
   Chloro[tris(2-thio-3-trimethylsilylphenyl-kS)phosphine-kP]iron
;
_space_group_IT_number 217
_symmetry_cell_setting cubic
_symmetry_space_group_name_Hall 'I -4 2 3'
_symmetry_space_group_name_H-M 'I -4 3 m'
_atom_sites_solution_hydrogens geom
_atom_sites_solution_primary direct
_atom_sites_solution_secondary difmap
_audit_creation_method SHELXL
_cell_angle_alpha 90.00
_cell_angle_beta 90.00
_cell_angle_gamma 90.00
_cell_formula_units_Z 8
_cell_length_a 20.4710(10)
_cell_length_b 20.4710(10)
_cell_length_c 20.4710(10)
_cell_measurement_reflns_used 20
_cell_measurement_temperature 293(2)
_cell_measurement_theta_max 10.0
_cell_measurement_theta_min 9.9
_cell_volume 8578.6(7)
_computing_cell_refinement 'XSCANS 2.0 (Siemens, 1991)'
_computing_data_collection 'XSCANS 2.0 (Siemens, 1991)'
_computing_data_reduction 'XSCANS 2.0 (Siemens, 1991)'
_computing_molecular_graphics 'Insight II (Biosym/MSI, 1995)'
_computing_publication_material 'SHELXTL5.03 (Siemens, 1994)'
_computing_structure_refinement 'SHELXTL5.03 (Siemens, 1994)'
_computing_structure_solution 'SHELXTL5.03 (Siemens, 1994)'
_diffrn_ambient_temperature 293(2)
_diffrn_measurement_device 'Siemens P4'
_diffrn_measurement_method omega
_diffrn_radiation_monochromator graphite
_diffrn_radiation_source 'fine-focus sealed tube'
_diffrn_radiation_type MoK\a
_diffrn_radiation_wavelength 0.71073
_diffrn_reflns_av_R_equivalents 0.0467
_diffrn_reflns_av_sigmaI/netI 0.0292
_diffrn_reflns_limit_h_max 24
_diffrn_reflns_limit_h_min -1
_diffrn_reflns_limit_k_max 24
_diffrn_reflns_limit_k_min -1
_diffrn_reflns_limit_l_max 24
_diffrn_reflns_limit_l_min -1
_diffrn_reflns_number 4904
_diffrn_reflns_theta_max 24.98
_diffrn_reflns_theta_min 1.99
_diffrn_standards_decay_% 3.0
_diffrn_standards_interval_count 100
_diffrn_standards_number 3
_exptl_absorpt_coefficient_mu 0.694
_exptl_absorpt_correction_type none
_exptl_crystal_colour 'deep reddish-purple'
_exptl_crystal_density_diffrn 1.027
_exptl_crystal_density_meas 0.0
_exptl_crystal_density_method none
_exptl_crystal_description 'truncated cube'
_exptl_crystal_F_000 2768
_exptl_crystal_size_max 0.3
_exptl_crystal_size_mid 0.3
_exptl_crystal_size_min 0.3
_refine_diff_density_max 0.302
_refine_diff_density_min -0.209
_refine_diff_density_rms 0.048
_refine_ls_abs_structure_details 'Flack H D (1983), Acta Cryst. A39, 876-881'
_refine_ls_abs_structure_Flack 0.11(5)
_refine_ls_extinction_method none
_refine_ls_goodness_of_fit_all 1.086
_refine_ls_goodness_of_fit_obs 1.113
_refine_ls_hydrogen_treatment 'riding H'
_refine_ls_matrix_type full
_refine_ls_number_parameters 92
_refine_ls_number_reflns 888
_refine_ls_number_restraints 19
_refine_ls_restrained_S_all 1.074
_refine_ls_restrained_S_obs 1.100
_refine_ls_R_factor_all 0.0374
_refine_ls_R_factor_obs 0.0336
_refine_ls_shift/esd_max -0.013
_refine_ls_shift/esd_mean 0.001
_refine_ls_structure_factor_coef Fsqd
_refine_ls_weighting_details 'w=1/[\s^2^(Fo^2^)+(0.0612P)^2^+1.6033P] where P=(Fo^2^+2Fc^2^)/3'
_refine_ls_weighting_scheme calc
_refine_ls_wR_factor_all 0.0924
_refine_ls_wR_factor_obs 0.0900
_reflns_number_observed 811
_reflns_number_total 888
_reflns_observed_criterion >2sigma(I)
_cod_data_source_file ja9939882B_4.cif
_cod_data_source_block n185,2-Cl
_cod_depositor_comments
;
The following automatic conversions were performed:

'_refine_ls_weighting_scheme' value 'calc
w=1/[\s^2^(Fo^2^)+(0.0612P)^2^+1.6033P] where P=(Fo^2^+2Fc^2^)/3' was
changed to 'calc'. New tag '_refine_ls_weighting_details' was
created. The value of the new tag was set to
'w=1/[\s^2^(Fo^2^)+(0.0612P)^2^+1.6033P] where P=(Fo^2^+2Fc^2^)/3'.

Automatic conversion script
Id: cif_fix_values 3143 2015-03-26 13:38:13Z robertas 
;
_cod_original_formula_sum 'Fe P S3 Si3 Cl C27 H36 '
_cod_database_code 4115981

loop_
_symmetry_equiv_pos_as_xyz
'x, y, z'
'-x, -y, z'
'-x, y, -z'
'x, -y, -z'
'z, x, y'
'z, -x, -y'
'-z, -x, y'
'-z, x, -y'
'y, z, x'
'-y, z, -x'
'y, -z, -x'
'-y, -z, x'
'y, x, z'
'-y, -x, z'
'y, -x, -z'
'-y, x, -z'
'x, z, y'
'-x, z, -y'
'-x, -z, y'
'x, -z, -y'
'z, y, x'
'z, -y, -x'
'-z, y, -x'
'-z, -y, x'
'x+1/2, y+1/2, z+1/2'
'-x+1/2, -y+1/2, z+1/2'
'-x+1/2, y+1/2, -z+1/2'
'x+1/2, -y+1/2, -z+1/2'
'z+1/2, x+1/2, y+1/2'
'z+1/2, -x+1/2, -y+1/2'
'-z+1/2, -x+1/2, y+1/2'
'-z+1/2, x+1/2, -y+1/2'
'y+1/2, z+1/2, x+1/2'
'-y+1/2, z+1/2, -x+1/2'
'y+1/2, -z+1/2, -x+1/2'
'-y+1/2, -z+1/2, x+1/2'
'y+1/2, x+1/2, z+1/2'
'-y+1/2, -x+1/2, z+1/2'
'y+1/2, -x+1/2, -z+1/2'
'-y+1/2, x+1/2, -z+1/2'
'x+1/2, z+1/2, y+1/2'
'-x+1/2, z+1/2, -y+1/2'
'-x+1/2, -z+1/2, y+1/2'
'x+1/2, -z+1/2, -y+1/2'
'z+1/2, y+1/2, x+1/2'
'z+1/2, -y+1/2, -x+1/2'
'-z+1/2, y+1/2, -x+1/2'
'-z+1/2, -y+1/2, x+1/2'

loop_
_atom_site_aniso_label
_atom_site_aniso_U_11
_atom_site_aniso_U_22
_atom_site_aniso_U_33
_atom_site_aniso_U_23
_atom_site_aniso_U_13
_atom_site_aniso_U_12
Fe 0.0357(3) 0.0357(3) 0.0357(3) 0.0016(3) 0.0016(3) 0.0016(3)
P 0.0458(6) 0.0458(6) 0.0458(6) -0.0032(6) -0.0032(6) -0.0032(6)
Cl 0.0494(6) 0.0494(6) 0.0494(6) -0.0053(6) -0.0053(6) -0.0053(6)
S 0.0523(5) 0.0523(5) 0.0395(6) 0.0044(4) 0.0044(4) -0.0053(6)
Si 0.0795(8) 0.0795(8) 0.0527(9) 0.0210(8) 0.0210(8) 0.0228(11)
C1 0.066(2) 0.066(2) 0.047(3) -0.006(2) -0.006(2) 0.001(3)
C3 0.070(2) 0.070(2) 0.037(2) 0.004(2) 0.004(2) 0.011(3)
C2 0.059(2) 0.059(2) 0.035(2) -0.001(2) -0.001(2) 0.010(3)
C4 0.117(4) 0.117(4) 0.042(3) -0.002(3) -0.002(3) 0.005(7)
C5 0.149(6) 0.149(6) 0.048(4) -0.021(3) -0.021(3) -0.029(8)
C6 0.119(4) 0.119(4) 0.058(4) -0.013(3) -0.013(3) -0.047(6)
C1M 0.115(4) 0.115(4) 0.066(4) 0.037(4) 0.037(4) 0.036(6)
C2M 0.120(5) 0.066(3) 0.085(3) 0.023(3) 0.026(4) 0.015(3)

loop_
_atom_site_label
_atom_site_type_symbol
_atom_site_fract_x
_atom_site_fract_y
_atom_site_fract_z
_atom_site_U_iso_or_equiv
_atom_site_thermal_displace_type
_atom_site_occupancy
_atom_site_calc_flag
_atom_site_refinement_flags
Fe Fe 0.23127(3) 0.23127(3) 0.23127(3) 0.0357(3) Uani 1 d S
P P 0.29211(7) 0.29211(7) 0.29211(7) 0.0458(6) Uani 1 d S
Cl Cl 0.16694(6) 0.16694(6) 0.16694(6) 0.0494(6) Uani 1 d S
S S 0.19172(5) 0.19172(5) 0.31770(6) 0.0480(3) Uani 1 d S
Si Si 0.14502(8) 0.14502(8) 0.46851(9) 0.0706(6) Uani 1 d S
C1 C 0.2753(2) 0.2753(2) 0.3774(3) 0.060(2) Uani 1 d S
C3 C 0.2084(2) 0.2084(2) 0.4511(3) 0.059(2) Uani 1 d S
C2 C 0.2282(2) 0.2282(2) 0.3875(2) 0.0511(13) Uani 1 d S
C4 C 0.2395(4) 0.2395(4) 0.5024(3) 0.092(3) Uani 1 d S
H4A H 0.2282(4) 0.2282(4) 0.5450(3) 0.110 Uiso 1 calc SR
C5 C 0.2870(4) 0.2870(4) 0.4925(4) 0.116(4) Uani 1 d S
H5A H 0.3069(4) 0.3069(4) 0.5282(4) 0.139 Uiso 1 calc SR
C6 C 0.3051(3) 0.3051(3) 0.4299(3) 0.098(3) Uani 1 d S
H6A H 0.3369(3) 0.3369(3) 0.4233(3) 0.118 Uiso 1 calc SR
C1M C 0.1372(4) 0.1372(4) 0.5599(4) 0.099(3) Uani 1 d S
H1MA H 0.1242(4) 0.1780(4) 0.5781(4) 0.148 Uiso 1 d R
H1MB H 0.1049(4) 0.1049(4) 0.5699(4) 0.148 Uiso 1 d SR
C2M C 0.1704(3) 0.0651(3) 0.4323(3) 0.090(2) Uani 1 d .
H2MA H 0.2115(3) 0.0519(3) 0.4508(3) 0.135 Uiso 1 calc R
H2MB H 0.1750(3) 0.0697(3) 0.3859(3) 0.135 Uiso 1 calc R
H2MC H 0.1379(3) 0.0326(3) 0.4417(3) 0.135 Uiso 1 calc R
C1P1 C 0.43396(6) 0.8001(6) 0.51771(7) 0.181(6) Uiso 0.647(10) d PD
C2P1 C 0.45165(4) 0.8001(6) 0.45165(4) 0.181(6) Uiso 0.647(10) d SPD
C1P2 C 0.5000 0.7869(11) 0.5000 0.136(7) Uiso 0.353(10) d SPD
C2P2 C 0.5428(3) 0.7552(9) 0.5428(3) 0.136(7) Uiso 0.353(10) d SPD
C3P2 C 0.5408(3) 0.6868(9) 0.5408(3) 0.136(7) Uiso 0.353(10) d SPD
C4P2 C 0.5000 0.6502(11) 0.5000 0.136(7) Uiso 0.353(10) d SPD
C1P3 C 0.5031(7) 0.5998(7) 0.5514(7) 0.199(22) Uiso 0.280(11) d PD

loop_
_atom_type_symbol
_atom_type_description
_atom_type_scat_dispersion_real
_atom_type_scat_dispersion_imag
_atom_type_scat_source
C C 0.0033 0.0016 'International Tables Vol C Tables 4.2.6.8 and 6.1.1.4'
H H 0.0000 0.0000 'International Tables Vol C Tables 4.2.6.8 and 6.1.1.4'
Si Si 0.0817 0.0704 'International Tables Vol C Tables 4.2.6.8 and 6.1.1.4'
P P 0.1023 0.0942 'International Tables Vol C Tables 4.2.6.8 and 6.1.1.4'
S S 0.1246 0.1234 'International Tables Vol C Tables 4.2.6.8 and 6.1.1.4'
Cl Cl 0.1484 0.1585 'International Tables Vol C Tables 4.2.6.8 and 6.1.1.4'
Fe Fe 0.3463 0.8444 'International Tables Vol C Tables 4.2.6.8 and 6.1.1.4'

loop_
_geom_angle_atom_site_label_1
_geom_angle_atom_site_label_2
_geom_angle_atom_site_label_3
_geom_angle
_geom_angle_site_symmetry_1
_geom_angle_site_symmetry_3
_geom_angle_publ_flag
S Fe S 119.833(7) . 9 y
S Fe S 119.833(7) . 5 y
S Fe S 119.832(7) 9 5 y
S Fe P 87.65(5) . . y
S Fe P 87.64(5) 9 . y
S Fe P 87.64(5) 5 . y
S Fe Cl 92.35(5) . . y
S Fe Cl 92.36(5) 9 . y
S Fe Cl 92.36(5) 5 . y
P Fe Cl 180.0(2) . . y
C1 P C1 109.3(2) 9 . y
C1 P C1 109.3(2) 9 5 y
C1 P C1 109.3(2) . 5 y
C1 P Fe 109.7(2) 9 . y
C1 P Fe 109.7(2) . . y
C1 P Fe 109.7(2) 5 . y
C2 S Fe 110.6(2) . . y
C2M Si C2M 109.3(4) 13 . y
C2M Si C3 109.8(2) 13 . y
C2M Si C3 109.8(2) . . y
C2M Si C1M 110.0(2) 13 . y
C2M Si C1M 110.0(2) . . y
C3 Si C1M 107.9(4) . . y
C2 C1 C6 120.2(6) . . y
C2 C1 P 114.2(4) . . y
C6 C1 P 125.6(6) . . y
C4 C3 C2 115.8(7) . . y
C4 C3 Si 119.6(5) . . y
C2 C3 Si 124.7(5) . . y
C1 C2 C3 122.3(5) . . y
C1 C2 S 117.8(4) . . y
C3 C2 S 119.8(5) . . y
C3 C4 C5 122.1(7) . . y
C6 C5 C4 120.7(7) . . y
C1 C6 C5 119.0(8) . . y
C1P1 C1P1 C2P1 120.01(6) 23_656 . y
C1P1 C2P1 C1P1 119.98(12) 21 . y
C2P2 C1P2 C2P2 124.7(15) 3_656 . y
C1P2 C2P2 C3P2 115.3(15) . . y
C2P2 C3P2 C4P2 124.8(16) . . y
C3P2 C4P2 C3P2 115.2(16) . 3_656 y
C1P3 C1P3 C1P3 120.000(10) 21 17 y
C1P3 C1P3 C1P3 90.000(3) 21 23_656 y
C1P3 C1P3 C1P3 120.0 17 23_656 y

loop_
_geom_bond_atom_site_label_1
_geom_bond_atom_site_label_2
_geom_bond_distance
_geom_bond_site_symmetry_2
_geom_bond_publ_flag
Fe S 2.1075(13) . y
Fe S 2.1076(13) 9 y
Fe S 2.1076(13) 5 y
Fe P 2.157(3) . y
Fe Cl 2.281(2) . y
P C1 1.812(5) 9 y
P C1 1.812(5) . y
P C1 1.812(5) 5 y
S C2 1.776(5) . y
Si C2M 1.870(6) 13 y
Si C2M 1.870(6) . y
Si C3 1.870(7) . y
Si C1M 1.884(7) . y
C1 C2 1.379(8) . y
C1 C6 1.380(9) . y
C3 C4 1.382(10) . y
C3 C2 1.423(8) . y
C4 C5 1.393(13) . y
C5 C6 1.384(12) . y
C1P1 C1P1 1.399(3) 23_656 y
C1P1 C2P1 1.3999(10) . y
C2P1 C1P1 1.3999(11) 21 y
C1P2 C2P2 1.4004(10) 3_656 y
C1P2 C2P2 1.4004(10) . y
C2P2 C3P2 1.4005(10) . y
C3P2 C4P2 1.4003(10) . y
C4P2 C3P2 1.4003(10) 3_656 y
C1P3 C1P3 1.3999(11) 21 y
C1P3 C1P3 1.401(2) 17 y
C1P3 C1P3 1.58(4) 23_656 y
